data_7116809
loop_
_publ_author_name
'Xiaoguang Zhou'
'Bing Wei'
'Xiu-Li Sun'
'Yong Tang'
'Zuowei Xie'

_publ_section_title
;
 Asymmetric hydroamination catalyzed by a new chiral zirconium system:
 reaction scope and mechanism
;
_journal_name_full Chem.Commun.
_journal_page_first 5751
_journal_paper_doi 10.1039/C4cc10032H
_journal_volume 51
_journal_year 2015
_chemical_formula_sum 'C44 H43 N O2 Zr'
_chemical_formula_weight 709.01
_chemical_name_systematic
; 
 ? 
;
_space_group_IT_number 15
_symmetry_cell_setting monoclinic
_symmetry_space_group_name_Hall '-C 2yc'
_symmetry_space_group_name_H-M 'C 1 2/c 1'
_atom_sites_solution_hydrogens geom
_atom_sites_solution_primary direct
_atom_sites_solution_secondary difmap
_audit_creation_method SHELXL-97
_audit_update_record
;
2014-07-26 deposited with the CCDC.
2015-02-19 downloaded from the CCDC.
;
_cell_angle_alpha 90.00
_cell_angle_beta 117.297(2)
_cell_angle_gamma 90.00
_cell_formula_units_Z 16
_cell_length_a 29.258(4)
_cell_length_b 24.694(4)
_cell_length_c 23.148(3)
_cell_measurement_reflns_used 4090
_cell_measurement_temperature 153(2)
_cell_measurement_theta_max 22.61
_cell_measurement_theta_min 2.27
_cell_volume 14862(4)
_computing_cell_refinement 'Bruker SAINT'
_computing_data_collection 'Bruker APEX2'
_computing_data_reduction 'Bruker SAINT'
_computing_molecular_graphics 'Bruker SHELXTL'
_computing_publication_material 'Bruker SHELXTL'
_computing_structure_refinement 'SHELXL-97 (Sheldrick, 1997)'
_computing_structure_solution 'SHELXS-97 (Sheldrick, 1990)'
_diffrn_ambient_temperature 153(2)
_diffrn_measured_fraction_theta_full 0.992
_diffrn_measured_fraction_theta_max 0.992
_diffrn_measurement_device_type 'Bruker APEX-II CCD'
_diffrn_measurement_method '\f and \w scans'
_diffrn_radiation_monochromator graphite
_diffrn_radiation_source 'fine-focus sealed tube'
_diffrn_radiation_type MoK\a
_diffrn_radiation_wavelength 0.71073
_diffrn_reflns_av_R_equivalents 0.1208
_diffrn_reflns_av_sigmaI/netI 0.1290
_diffrn_reflns_limit_h_max 34
_diffrn_reflns_limit_h_min -34
_diffrn_reflns_limit_k_max 28
_diffrn_reflns_limit_k_min -29
_diffrn_reflns_limit_l_max 27
_diffrn_reflns_limit_l_min -27
_diffrn_reflns_number 48300
_diffrn_reflns_theta_full 25.10
_diffrn_reflns_theta_max 25.10
_diffrn_reflns_theta_min 1.65
_diffrn_standards_number 0
_exptl_absorpt_coefficient_mu 0.332
_exptl_absorpt_correction_T_max 0.9901
_exptl_absorpt_correction_T_min 0.9739
_exptl_absorpt_correction_type multi-scan
_exptl_absorpt_process_details sadabs
_exptl_crystal_colour colourless
_exptl_crystal_density_diffrn 1.268
_exptl_crystal_density_method 'not measured'
_exptl_crystal_description block
_exptl_crystal_F_000 5920
_exptl_crystal_size_max 0.08
_exptl_crystal_size_mid 0.04
_exptl_crystal_size_min 0.03
_platon_squeeze_details
;
;
_refine_diff_density_max 1.657
_refine_diff_density_min -1.161
_refine_diff_density_rms 0.105
_refine_ls_extinction_method none
_refine_ls_goodness_of_fit_ref 0.924
_refine_ls_hydrogen_treatment mixed
_refine_ls_matrix_type full
_refine_ls_number_parameters 853
_refine_ls_number_reflns 13132
_refine_ls_number_restraints 31
_refine_ls_restrained_S_all 0.930
_refine_ls_R_factor_all 0.1446
_refine_ls_R_factor_gt 0.0789
_refine_ls_shift/su_max 0.003
_refine_ls_shift/su_mean 0.000
_refine_ls_structure_factor_coef Fsqd
_refine_ls_weighting_details 'calc w=1/[\s^2^(Fo^2^)+(0.1176P)^2^+0.0000P] where P=(Fo^2^+2Fc^2^)/3'
_refine_ls_weighting_scheme calc
_refine_ls_wR_factor_gt 0.1831
_refine_ls_wR_factor_ref 0.2127
_reflns_number_gt 6811
_reflns_number_total 13132
_reflns_threshold_expression >2sigma(I)
_cod_data_source_file c4cc10032h2.cif
_cod_data_source_block 8
_cod_original_sg_symbol_H-M C2/c
_cod_database_code 7116809

loop_
_symmetry_equiv_pos_as_xyz
'x, y, z'
'-x, y, -z+1/2'
'x+1/2, y+1/2, z'
'-x+1/2, y+1/2, -z+1/2'
'-x, -y, -z'
'x, -y, z-1/2'
'-x+1/2, -y+1/2, -z'
'x+1/2, -y+1/2, z-1/2'

loop_
_atom_site_label
_atom_site_type_symbol
_atom_site_fract_x
_atom_site_fract_y
_atom_site_fract_z
_atom_site_U_iso_or_equiv
_atom_site_adp_type
_atom_site_occupancy
_atom_site_symmetry_multiplicity
_atom_site_calc_flag
_atom_site_refinement_flags
Zr1 Zr 0.87927(2) 0.05172(3) 0.42579(3) 0.0412(2) Uani 1 1 d .
Zr1A Zr 0.84527(2) 0.73944(3) 0.46669(3) 0.0479(2) Uani 1 1 d .
N1 N 0.95051(18) 0.1124(2) 0.4791(2) 0.0459(14) Uani 1 1 d .
N1A N 0.79104(19) 0.6981(2) 0.3665(2) 0.0436(14) Uani 1 1 d .
O2 O 0.93391(16) 0.0278(2) 0.4041(2) 0.0602(14) Uani 1 1 d .
O1 O 0.85373(14) 0.10239(18) 0.47190(19) 0.0397(11) Uani 1 1 d .
O2A O 0.79762(18) 0.7957(2) 0.4108(2) 0.0629(14) Uani 1 1 d .
O1A O 0.87116(15) 0.6630(2) 0.48157(19) 0.0442(12) Uani 1 1 d .
C1 C 0.9820(3) 0.0544(3) 0.4195(4) 0.068(2) Uani 1 1 d U
H1A H 0.9886 0.0542 0.3812 0.082 Uiso 1 1 calc R
H1B H 1.0106 0.0353 0.4556 0.082 Uiso 1 1 calc R
C2 C 0.9784(3) 0.1103(4) 0.4386(4) 0.067(2) Uani 1 1 d .
H2A H 0.9599 0.1328 0.3992 0.080 Uiso 1 1 calc R
H2B H 1.0134 0.1255 0.4637 0.080 Uiso 1 1 calc R
C3 C 0.9362(2) 0.1683(3) 0.4832(3) 0.0456(18) Uani 1 1 d .
H3A H 0.9146 0.1818 0.4386 0.055 Uiso 1 1 calc R
H3B H 0.9680 0.1905 0.5022 0.055 Uiso 1 1 calc R
C4 C 0.9083(2) 0.1772(3) 0.5220(3) 0.0385(15) Uani 1 1 d .
C9 C 0.8652(2) 0.1450(3) 0.5124(3) 0.0392(16) Uani 1 1 d .
C8 C 0.8353(2) 0.1584(3) 0.5429(3) 0.0328(14) Uani 1 1 d .
C7 C 0.8501(2) 0.2033(3) 0.5849(3) 0.0421(16) Uani 1 1 d .
H7A H 0.8293 0.2133 0.6049 0.050 Uiso 1 1 calc R
C6 C 0.8938(2) 0.2337(3) 0.5983(3) 0.0414(16) Uani 1 1 d .
C5 C 0.9225(2) 0.2196(3) 0.5662(3) 0.0491(18) Uani 1 1 d .
H5A H 0.9528 0.2396 0.5750 0.059 Uiso 1 1 calc R
C25 C 0.9094(3) 0.2811(4) 0.6442(4) 0.071(2) Uani 1 1 d .
H25A H 0.8853 0.2847 0.6626 0.106 Uiso 1 1 calc R
H25B H 0.9087 0.3142 0.6205 0.106 Uiso 1 1 calc R
H25C H 0.9442 0.2752 0.6793 0.106 Uiso 1 1 calc R
C24 C 0.9830(3) 0.0916(4) 0.5456(4) 0.075(3) Uani 1 1 d .
H24A H 1.0125 0.1158 0.5683 0.112 Uiso 1 1 calc R
H24B H 0.9954 0.0553 0.5430 0.112 Uiso 1 1 calc R
H24C H 0.9628 0.0901 0.5695 0.112 Uiso 1 1 calc R
C26 C 0.7855(2) 0.1250(2) 0.5283(3) 0.0335(14) Uani 1 1 d .
C27 C 0.7554(2) 0.1524(2) 0.5618(3) 0.0299(13) Uani 1 1 d .
C28 C 0.7761(3) 0.1484(2) 0.6290(3) 0.0392(15) Uani 1 1 d .
H28A H 0.8077 0.1297 0.6525 0.047 Uiso 1 1 calc R
C29 C 0.7520(3) 0.1707(3) 0.6623(3) 0.0476(18) Uani 1 1 d .
H29A H 0.7675 0.1688 0.7084 0.057 Uiso 1 1 calc R
C30 C 0.7044(3) 0.1964(3) 0.6274(4) 0.0501(18) Uani 1 1 d .
H30A H 0.6869 0.2111 0.6497 0.060 Uiso 1 1 calc R
C31 C 0.6831(3) 0.2001(3) 0.5612(4) 0.0529(19) Uani 1 1 d .
H31A H 0.6508 0.2175 0.5375 0.063 Uiso 1 1 calc R
C32 C 0.7090(2) 0.1784(2) 0.5280(3) 0.0371(15) Uani 1 1 d .
H32A H 0.6943 0.1817 0.4821 0.045 Uiso 1 1 calc R
C33 C 0.7977(2) 0.0677(2) 0.5572(3) 0.0335(15) Uani 1 1 d .
C34 C 0.8474(3) 0.0471(3) 0.5900(3) 0.0441(17) Uani 1 1 d .
H34A H 0.8757 0.0682 0.5937 0.053 Uiso 1 1 calc R
C35 C 0.8558(3) -0.0041(3) 0.6172(3) 0.055(2) Uani 1 1 d .
H35A H 0.8899 -0.0177 0.6393 0.066 Uiso 1 1 calc R
C36 C 0.8154(3) -0.0357(3) 0.6126(4) 0.061(2) Uani 1 1 d .
H36A H 0.8216 -0.0713 0.6303 0.073 Uiso 1 1 calc R
C37 C 0.7665(3) -0.0156(3) 0.5826(3) 0.0541(19) Uani 1 1 d .
H37A H 0.7387 -0.0367 0.5805 0.065 Uiso 1 1 calc R
C38 C 0.7576(3) 0.0351(3) 0.5557(3) 0.0419(16) Uani 1 1 d .
H38A H 0.7234 0.0487 0.5354 0.050 Uiso 1 1 calc R
C39 C 0.7518(2) 0.1258(2) 0.4532(3) 0.0303(14) Uani 1 1 d .
C40 C 0.7462(2) 0.1732(3) 0.4184(3) 0.0415(16) Uani 1 1 d .
H40A H 0.7649 0.2045 0.4406 0.050 Uiso 1 1 calc R
C41 C 0.7146(2) 0.1761(3) 0.3533(3) 0.0484(19) Uani 1 1 d .
H41A H 0.7119 0.2091 0.3309 0.058 Uiso 1 1 calc R
C42 C 0.6865(3) 0.1318(3) 0.3192(3) 0.0463(18) Uani 1 1 d .
H42A H 0.6643 0.1342 0.2739 0.056 Uiso 1 1 calc R
C43 C 0.6910(2) 0.0839(3) 0.3520(3) 0.0419(16) Uani 1 1 d .
H43A H 0.6718 0.0530 0.3293 0.050 Uiso 1 1 calc R
C44 C 0.7237(2) 0.0808(3) 0.4183(3) 0.0374(15) Uani 1 1 d .
H44A H 0.7270 0.0474 0.4404 0.045 Uiso 1 1 calc R
C10 C 0.8745(3) -0.0285(3) 0.4716(4) 0.062(2) Uani 1 1 d .
H10A H 0.9070 -0.0494 0.4907 0.075 Uiso 1 1 calc R
H10B H 0.8597 -0.0255 0.5023 0.075 Uiso 1 1 calc R
C11 C 0.8382(2) -0.0455(3) 0.4067(4) 0.056(2) Uani 1 1 d .
C12 C 0.8545(3) -0.0635(4) 0.3615(4) 0.077(3) Uani 1 1 d .
H12A H 0.8901 -0.0704 0.3766 0.093 Uiso 1 1 calc R
C13 C 0.8228(4) -0.0715(5) 0.2985(5) 0.118(5) Uani 1 1 d .
H13A H 0.8362 -0.0843 0.2706 0.141 Uiso 1 1 calc R
C14 C 0.7727(4) -0.0618(4) 0.2743(6) 0.120(5) Uani 1 1 d .
H14A H 0.7511 -0.0678 0.2293 0.144 Uiso 1 1 calc R
C15 C 0.7516(3) -0.0439(4) 0.3116(5) 0.084(3) Uani 1 1 d .
H15A H 0.7157 -0.0376 0.2933 0.101 Uiso 1 1 calc R
C16 C 0.7856(3) -0.0342(3) 0.3817(5) 0.079(3) Uani 1 1 d .
H16A H 0.7720 -0.0206 0.4090 0.094 Uiso 1 1 calc R
C17 C 0.8179(2) 0.0750(3) 0.3243(3) 0.0468(18) Uani 1 1 d .
H17A H 0.8087 0.0436 0.2945 0.056 Uiso 1 1 calc R
H17B H 0.7866 0.0885 0.3257 0.056 Uiso 1 1 calc R
C18 C 0.8417(2) 0.1181(3) 0.3032(3) 0.0452(18) Uani 1 1 d .
C19 C 0.8404(2) 0.1717(3) 0.3179(3) 0.0477(19) Uani 1 1 d .
H19A H 0.8224 0.1814 0.3417 0.057 Uiso 1 1 calc R
C20 C 0.8641(2) 0.2127(3) 0.2996(3) 0.053(2) Uani 1 1 d .
H20A H 0.8620 0.2493 0.3108 0.064 Uiso 1 1 calc R
C21 C 0.8906(3) 0.1996(4) 0.2652(3) 0.062(2) Uani 1 1 d .
H21A H 0.9071 0.2270 0.2526 0.074 Uiso 1 1 calc R
C22 C 0.8927(3) 0.1464(4) 0.2497(3) 0.069(3) Uani 1 1 d .
H22A H 0.9106 0.1373 0.2257 0.083 Uiso 1 1 calc R
C23 C 0.8693(2) 0.1053(4) 0.2681(3) 0.060(2) Uani 1 1 d .
H23A H 0.8718 0.0687 0.2572 0.071 Uiso 1 1 calc R
C1A C 0.7585(3) 0.7910(3) 0.3468(3) 0.061(2) Uani 1 1 d .
H1AA H 0.7566 0.8241 0.3217 0.074 Uiso 1 1 calc R
H1AB H 0.7248 0.7856 0.3463 0.074 Uiso 1 1 calc R
C2A C 0.7718(3) 0.7425(3) 0.3177(3) 0.054(2) Uani 1 1 d .
H2AA H 0.7410 0.7302 0.2784 0.065 Uiso 1 1 calc R
H2AB H 0.7986 0.7525 0.3047 0.065 Uiso 1 1 calc R
C3A C 0.8160(3) 0.6562(3) 0.3443(3) 0.053(2) Uani 1 1 d .
H3AA H 0.7904 0.6435 0.3009 0.064 Uiso 1 1 calc R
H3AB H 0.8441 0.6738 0.3388 0.064 Uiso 1 1 calc R
C4A C 0.8377(2) 0.6080(3) 0.3862(3) 0.0495(19) Uani 1 1 d .
C9A C 0.8661(2) 0.6143(3) 0.4534(3) 0.0465(18) Uani 1 1 d .
C8A C 0.8915(3) 0.5681(4) 0.4918(3) 0.056(2) Uani 1 1 d .
C7A C 0.8864(3) 0.5189(4) 0.4596(4) 0.069(2) Uani 1 1 d .
H7AA H 0.9034 0.4880 0.4846 0.083 Uiso 1 1 calc R
C6A C 0.8578(4) 0.5131(4) 0.3927(4) 0.078(3) Uani 1 1 d .
C5A C 0.8333(3) 0.5583(4) 0.3564(4) 0.066(2) Uani 1 1 d .
H5AA H 0.8132 0.5552 0.3106 0.080 Uiso 1 1 calc R
C25A C 0.8549(5) 0.4580(4) 0.3607(5) 0.127(5) Uani 1 1 d .
H25D H 0.8334 0.4612 0.3136 0.191 Uiso 1 1 calc R
H25E H 0.8398 0.4313 0.3782 0.191 Uiso 1 1 calc R
H25F H 0.8896 0.4464 0.3698 0.191 Uiso 1 1 calc R
C24A C 0.7482(2) 0.6735(3) 0.3744(3) 0.0459(17) Uani 1 1 d .
H24D H 0.7245 0.6557 0.3338 0.069 Uiso 1 1 calc R
H24E H 0.7299 0.7018 0.3852 0.069 Uiso 1 1 calc R
H24F H 0.7619 0.6467 0.4096 0.069 Uiso 1 1 calc R
C26A C 0.9296(2) 0.5732(3) 0.5652(3) 0.0492(18) Uani 1 1 d .
C27A C 0.9507(3) 0.5186(3) 0.5972(3) 0.054(2) Uani 1 1 d .
C28A C 1.0017(3) 0.5037(4) 0.6253(4) 0.065(2) Uani 1 1 d .
H28B H 1.0260 0.5271 0.6216 0.078 Uiso 1 1 calc R
C29A C 1.0181(4) 0.4557(4) 0.6584(4) 0.083(3) Uani 1 1 d .
H29B H 1.0537 0.4468 0.6784 0.100 Uiso 1 1 calc R
C30A C 0.9837(5) 0.4208(4) 0.6627(5) 0.088(3) Uani 1 1 d .
H30B H 0.9958 0.3881 0.6867 0.105 Uiso 1 1 calc R
C31A C 0.9320(5) 0.4319(5) 0.6332(6) 0.099(3) Uani 1 1 d .
H31B H 0.9079 0.4067 0.6344 0.119 Uiso 1 1 calc R
C32A C 0.9166(4) 0.4796(4) 0.6025(5) 0.081(3) Uani 1 1 d .
H32B H 0.8809 0.4879 0.5831 0.097 Uiso 1 1 calc R
C33A C 0.9737(2) 0.6094(3) 0.5670(3) 0.0399(16) Uani 1 1 d .
C34A C 0.9912(2) 0.6553(3) 0.6033(3) 0.0489(18) Uani 1 1 d .
H34B H 0.9757 0.6670 0.6293 0.059 Uiso 1 1 calc R
C35A C 1.0315(2) 0.6856(3) 0.6030(3) 0.0519(19) Uani 1 1 d .
H35B H 1.0430 0.7174 0.6288 0.062 Uiso 1 1 calc R
C36A C 1.0544(3) 0.6702(3) 0.5666(4) 0.057(2) Uani 1 1 d .
H36B H 1.0822 0.6904 0.5672 0.068 Uiso 1 1 calc R
C37A C 1.0367(3) 0.6248(4) 0.5287(4) 0.069(2) Uani 1 1 d .
H37B H 1.0521 0.6139 0.5024 0.083 Uiso 1 1 calc R
C38A C 0.9968(3) 0.5945(3) 0.5282(3) 0.057(2) Uani 1 1 d .
H38B H 0.9850 0.5633 0.5013 0.069 Uiso 1 1 calc R
C39A C 0.9040(2) 0.5955(3) 0.6068(3) 0.053(2) Uani 1 1 d .
C40A C 0.8502(2) 0.6028(4) 0.5807(3) 0.067(2) Uani 1 1 d .
H40B H 0.8288 0.5989 0.5353 0.080 Uiso 1 1 calc R
C41A C 0.8289(3) 0.6155(4) 0.6212(4) 0.081(3) Uani 1 1 d .
H41B H 0.7927 0.6196 0.6035 0.097 Uiso 1 1 calc R
C42A C 0.8591(3) 0.6223(5) 0.6862(4) 0.092(3) Uani 1 1 d .
H42B H 0.8440 0.6321 0.7134 0.110 Uiso 1 1 calc R
C43A C 0.9119(3) 0.6150(4) 0.7128(4) 0.078(3) Uani 1 1 d .
H43B H 0.9331 0.6192 0.7582 0.094 Uiso 1 1 calc R
C44A C 0.9332(3) 0.6017(3) 0.6729(3) 0.062(2) Uani 1 1 d .
H44B H 0.9693 0.5964 0.6915 0.075 Uiso 1 1 calc R
C10A C 0.8184(2) 0.7495(3) 0.5445(3) 0.057(2) Uani 1 1 d .
H10C H 0.7866 0.7712 0.5302 0.069 Uiso 1 1 calc R
H10D H 0.8159 0.7151 0.5647 0.069 Uiso 1 1 calc R
C11A C 0.8659(2) 0.7801(4) 0.5835(3) 0.053(2) Uani 1 1 d .
C12A C 0.8706(3) 0.8348(4) 0.5715(3) 0.059(2) Uani 1 1 d .
H12B H 0.8412 0.8537 0.5407 0.070 Uiso 1 1 calc R
C13A C 0.9176(3) 0.8625(3) 0.6039(3) 0.056(2) Uani 1 1 d .
H13B H 0.9198 0.8998 0.5957 0.067 Uiso 1 1 calc R
C14A C 0.9604(3) 0.8348(4) 0.6475(4) 0.062(2) Uani 1 1 d .
H14B H 0.9924 0.8531 0.6698 0.074 Uiso 1 1 calc R
C15A C 0.9570(3) 0.7808(4) 0.6588(3) 0.063(2) Uani 1 1 d .
H15B H 0.9870 0.7622 0.6885 0.075 Uiso 1 1 calc R
C16A C 0.9107(2) 0.7522(3) 0.6281(3) 0.056(2) Uani 1 1 d .
H16B H 0.9093 0.7148 0.6369 0.067 Uiso 1 1 calc R
C17A C 0.9188(3) 0.7801(4) 0.4773(3) 0.062(2) Uani 1 1 d .
H17C H 0.9164 0.8200 0.4795 0.075 Uiso 1 1 calc R
H17D H 0.9491 0.7673 0.5169 0.075 Uiso 1 1 calc R
C18A C 0.92198(19) 0.7636(2) 0.4184(2) 0.0538(16) Uani 1 1 d GU
C19A C 0.94600(19) 0.7136(2) 0.4263(2) 0.089(3) Uani 1 1 d G
H19B H 0.9603 0.6961 0.4674 0.107 Uiso 1 1 calc R
C20A C 0.9492(2) 0.68932(19) 0.3741(3) 0.084(3) Uani 1 1 d GU
H20B H 0.9656 0.6552 0.3796 0.101 Uiso 1 1 calc R
C21A C 0.9283(2) 0.7150(2) 0.3140(2) 0.069(2) Uani 1 1 d GU
H21B H 0.9305 0.6983 0.2783 0.083 Uiso 1 1 calc R
C22A C 0.9043(2) 0.7649(2) 0.30607(19) 0.0750(18) Uani 1 1 d GU
H22B H 0.8900 0.7825 0.2650 0.090 Uiso 1 1 calc R
C23A C 0.90112(19) 0.78926(19) 0.3583(2) 0.0739(17) Uani 1 1 d GU
H23B H 0.8847 0.8234 0.3529 0.089 Uiso 1 1 calc R

loop_
_atom_site_aniso_label
_atom_site_aniso_U_11
_atom_site_aniso_U_22
_atom_site_aniso_U_33
_atom_site_aniso_U_23
_atom_site_aniso_U_13
_atom_site_aniso_U_12
Zr1 0.0165(3) 0.0695(5) 0.0393(3) -0.0136(3) 0.0143(3) -0.0017(3)
Zr1A 0.0252(3) 0.0912(6) 0.0334(3) -0.0202(4) 0.0186(3) -0.0183(3)
N1 0.019(3) 0.074(4) 0.049(3) -0.014(3) 0.019(3) -0.004(3)
N1A 0.029(3) 0.075(4) 0.031(3) -0.010(3) 0.017(2) -0.020(3)
O2 0.024(2) 0.082(4) 0.083(4) -0.021(3) 0.032(3) -0.002(2)
O1 0.021(2) 0.059(3) 0.045(2) -0.014(2) 0.020(2) -0.007(2)
O2A 0.042(3) 0.105(4) 0.035(3) -0.015(3) 0.013(2) -0.008(3)
O1A 0.023(2) 0.077(3) 0.039(2) -0.017(2) 0.020(2) -0.019(2)
C1 0.041(3) 0.084(4) 0.089(4) -0.020(4) 0.037(3) -0.006(3)
C2 0.029(4) 0.101(7) 0.089(6) -0.023(5) 0.043(4) -0.012(4)
C3 0.025(3) 0.075(5) 0.043(4) -0.014(4) 0.020(3) -0.009(3)
C4 0.029(3) 0.054(4) 0.037(3) -0.009(3) 0.020(3) -0.008(3)
C9 0.023(3) 0.064(5) 0.033(3) -0.008(3) 0.015(3) -0.009(3)
C8 0.023(3) 0.046(4) 0.031(3) 0.003(3) 0.014(3) -0.002(3)
C7 0.041(4) 0.053(4) 0.044(4) -0.002(3) 0.030(3) -0.006(3)
C6 0.034(3) 0.055(4) 0.044(4) -0.013(3) 0.025(3) -0.011(3)
C5 0.025(3) 0.080(5) 0.052(4) -0.014(4) 0.027(3) -0.020(3)
C25 0.065(5) 0.097(7) 0.073(5) -0.035(5) 0.051(5) -0.033(5)
C24 0.028(4) 0.119(8) 0.061(5) -0.003(5) 0.006(4) -0.010(4)
C26 0.022(3) 0.044(4) 0.045(3) 0.001(3) 0.024(3) 0.000(3)
C27 0.034(3) 0.023(3) 0.044(3) 0.001(3) 0.028(3) -0.003(3)
C28 0.048(4) 0.029(4) 0.052(4) -0.004(3) 0.032(3) -0.004(3)
C29 0.066(5) 0.042(4) 0.054(4) 0.008(3) 0.045(4) 0.000(4)
C30 0.069(5) 0.040(4) 0.071(5) 0.003(4) 0.058(4) 0.001(4)
C31 0.056(5) 0.047(5) 0.083(5) 0.011(4) 0.055(4) 0.012(4)
C32 0.038(4) 0.037(4) 0.052(4) 0.009(3) 0.035(3) 0.005(3)
C33 0.036(3) 0.037(4) 0.030(3) -0.003(3) 0.018(3) 0.005(3)
C34 0.035(4) 0.062(5) 0.031(3) 0.001(3) 0.011(3) 0.007(3)
C35 0.053(5) 0.072(6) 0.036(4) 0.016(4) 0.017(3) 0.025(4)
C36 0.081(6) 0.047(5) 0.058(5) 0.017(4) 0.034(5) 0.005(4)
C37 0.065(5) 0.037(4) 0.063(5) 0.010(4) 0.032(4) 0.003(4)
C38 0.039(4) 0.036(4) 0.048(4) 0.006(3) 0.018(3) -0.001(3)
C39 0.021(3) 0.039(4) 0.039(3) 0.002(3) 0.021(3) 0.007(3)
C40 0.033(3) 0.055(5) 0.046(4) 0.010(3) 0.027(3) 0.006(3)
C41 0.039(4) 0.081(6) 0.041(4) 0.018(4) 0.033(3) 0.007(4)
C42 0.034(4) 0.077(6) 0.035(3) -0.001(4) 0.022(3) 0.016(4)
C43 0.025(3) 0.058(5) 0.040(4) -0.012(3) 0.012(3) 0.006(3)
C44 0.031(3) 0.043(4) 0.044(4) 0.003(3) 0.022(3) 0.004(3)
C10 0.056(5) 0.069(5) 0.059(5) -0.017(4) 0.025(4) 0.002(4)
C11 0.026(3) 0.064(5) 0.074(5) -0.021(4) 0.020(4) -0.010(3)
C12 0.039(4) 0.098(7) 0.082(6) -0.062(5) 0.016(4) -0.011(4)
C13 0.058(6) 0.153(10) 0.110(8) -0.080(8) 0.011(6) 0.019(6)
C14 0.062(6) 0.127(9) 0.153(10) -0.100(8) 0.033(7) 0.003(6)
C15 0.023(4) 0.093(7) 0.110(7) -0.026(6) 0.008(5) 0.001(4)
C16 0.045(5) 0.061(5) 0.145(9) -0.033(6) 0.056(6) -0.004(4)
C17 0.025(3) 0.079(5) 0.040(4) -0.012(4) 0.018(3) 0.005(3)
C18 0.024(3) 0.085(6) 0.028(3) -0.009(3) 0.013(3) 0.004(4)
C19 0.020(3) 0.093(6) 0.033(3) -0.006(4) 0.014(3) 0.002(4)
C20 0.027(3) 0.097(6) 0.040(4) -0.014(4) 0.020(3) -0.008(4)
C21 0.032(4) 0.117(7) 0.041(4) -0.024(5) 0.021(3) -0.017(4)
C22 0.029(4) 0.155(9) 0.031(4) -0.014(5) 0.020(3) -0.002(5)
C23 0.030(4) 0.120(7) 0.034(4) -0.006(4) 0.019(3) 0.013(4)
C1A 0.057(5) 0.078(6) 0.050(4) -0.006(4) 0.026(4) -0.005(4)
C2A 0.051(4) 0.077(6) 0.030(3) -0.006(4) 0.016(3) -0.022(4)
C3A 0.037(4) 0.096(6) 0.037(4) -0.020(4) 0.024(3) -0.028(4)
C4A 0.028(4) 0.077(6) 0.040(4) -0.012(4) 0.013(3) -0.018(4)
C9A 0.024(3) 0.080(6) 0.038(4) -0.007(4) 0.017(3) -0.016(4)
C8A 0.033(4) 0.093(6) 0.044(4) -0.027(4) 0.018(3) -0.027(4)
C7A 0.051(5) 0.079(6) 0.057(5) -0.007(5) 0.007(4) -0.010(4)
C6A 0.063(6) 0.092(7) 0.065(6) -0.031(5) 0.017(5) -0.024(5)
C5A 0.044(5) 0.100(7) 0.042(4) -0.023(5) 0.009(4) -0.015(5)
C25A 0.133(10) 0.099(8) 0.075(7) -0.035(6) -0.016(7) 0.012(7)
C24A 0.026(3) 0.077(5) 0.043(4) -0.006(3) 0.023(3) -0.015(3)
C26A 0.027(3) 0.079(5) 0.041(4) -0.009(4) 0.015(3) -0.016(4)
C27A 0.036(4) 0.088(6) 0.041(4) -0.004(4) 0.021(3) -0.015(4)
C28A 0.048(5) 0.081(6) 0.056(5) 0.006(5) 0.015(4) -0.006(4)
C29A 0.059(6) 0.103(8) 0.072(6) 0.009(6) 0.016(5) -0.002(6)
C30A 0.101(8) 0.086(7) 0.095(7) 0.007(6) 0.061(7) -0.006(6)
C31A 0.090(8) 0.104(9) 0.119(9) 0.005(7) 0.062(7) -0.024(7)
C32A 0.062(6) 0.090(7) 0.110(7) -0.009(6) 0.055(6) -0.024(5)
C33A 0.020(3) 0.065(5) 0.038(3) -0.011(3) 0.016(3) -0.011(3)
C34A 0.026(3) 0.075(5) 0.056(4) -0.015(4) 0.028(3) -0.009(3)
C35A 0.024(3) 0.074(5) 0.053(4) -0.014(4) 0.013(3) -0.017(3)
C36A 0.035(4) 0.075(6) 0.070(5) -0.012(4) 0.033(4) -0.020(4)
C37A 0.059(5) 0.096(7) 0.081(5) -0.017(5) 0.056(5) -0.017(5)
C38A 0.048(4) 0.083(6) 0.055(4) -0.024(4) 0.035(4) -0.019(4)
C39A 0.025(3) 0.096(6) 0.043(4) -0.006(4) 0.020(3) -0.012(4)
C40A 0.018(3) 0.140(8) 0.044(4) 0.001(4) 0.015(3) -0.013(4)
C41A 0.023(4) 0.176(10) 0.051(5) 0.018(5) 0.023(4) 0.002(5)
C42A 0.040(4) 0.202(11) 0.049(5) 0.005(6) 0.033(4) 0.002(6)
C43A 0.039(4) 0.151(9) 0.045(4) 0.004(5) 0.020(4) 0.010(5)
C44A 0.027(4) 0.113(7) 0.051(4) -0.004(4) 0.022(3) 0.000(4)
C10A 0.027(3) 0.114(7) 0.038(3) -0.019(4) 0.021(3) -0.006(4)
C11A 0.025(4) 0.104(7) 0.037(4) -0.021(4) 0.021(3) -0.002(4)
C12A 0.030(4) 0.103(7) 0.045(4) -0.016(4) 0.020(3) 0.013(4)
C13A 0.041(4) 0.089(6) 0.047(4) -0.025(4) 0.029(4) -0.007(4)
C14A 0.035(4) 0.103(7) 0.051(4) -0.032(5) 0.023(4) -0.004(5)
C15A 0.030(4) 0.113(8) 0.046(4) -0.024(5) 0.018(3) 0.012(4)
C16A 0.029(4) 0.094(6) 0.043(4) -0.024(4) 0.016(3) 0.004(4)
C17A 0.044(4) 0.106(7) 0.053(4) -0.035(4) 0.036(4) -0.042(4)
C18A 0.033(3) 0.083(4) 0.056(3) -0.019(3) 0.030(3) -0.017(3)
C19A 0.058(5) 0.095(7) 0.149(9) -0.066(6) 0.079(6) -0.031(5)
C20A 0.068(6) 0.123(7) 0.073(5) -0.005(4) 0.042(5) -0.025(5)
C21A 0.061(5) 0.099(5) 0.056(4) -0.010(4) 0.035(4) -0.031(4)
C22A 0.056(4) 0.108(4) 0.066(3) -0.025(3) 0.033(3) -0.025(3)
C23A 0.057(3) 0.100(3) 0.068(3) -0.011(3) 0.032(3) -0.018(3)

loop_
_atom_type_symbol
_atom_type_description
_atom_type_scat_dispersion_real
_atom_type_scat_dispersion_imag
_atom_type_scat_source
C C 0.0033 0.0016 'International Tables Vol C Tables 4.2.6.8 and 6.1.1.4'
H H 0.0000 0.0000 'International Tables Vol C Tables 4.2.6.8 and 6.1.1.4'
N N 0.0061 0.0033 'International Tables Vol C Tables 4.2.6.8 and 6.1.1.4'
O O 0.0106 0.0060 'International Tables Vol C Tables 4.2.6.8 and 6.1.1.4'
Zr Zr -2.9673 0.5597 'International Tables Vol C Tables 4.2.6.8 and 6.1.1.4'

loop_
_geom_angle_atom_site_label_1
_geom_angle_atom_site_label_2
_geom_angle_atom_site_label_3
_geom_angle
O2 Zr1 O1 150.27(18)
O2 Zr1 C10 95.0(3)
O1 Zr1 C10 100.3(2)
O2 Zr1 C17 99.2(2)
O1 Zr1 C17 94.7(2)
C10 Zr1 C17 120.7(3)
O2 Zr1 N1 72.74(19)
O1 Zr1 N1 77.53(17)
C10 Zr1 N1 121.8(2)
C17 Zr1 N1 117.3(2)
O2 Zr1 C11 92.6(2)
O1 Zr1 C11 114.0(2)
C10 Zr1 C11 33.4(2)
C17 Zr1 C11 88.5(2)
N1 Zr1 C11 151.6(2)
O2A Zr1A O1A 150.86(18)
O2A Zr1A C17A 96.2(3)
O1A Zr1A C17A 97.6(3)
O2A Zr1A C10A 92.6(2)
O1A Zr1A C10A 101.9(2)
C17A Zr1A C10A 121.0(2)
O2A Zr1A N1A 72.9(2)
O1A Zr1A N1A 78.01(18)
C17A Zr1A N1A 118.2(2)
C10A Zr1A N1A 120.2(2)
O2A Zr1A C11A 99.4(2)
O1A Zr1A C11A 106.7(2)
C17A Zr1A C11A 87.8(2)
C10A Zr1A C11A 33.3(2)
N1A Zr1A C11A 153.22(19)
C3 N1 C24 109.0(6)
C3 N1 C2 109.2(6)
C24 N1 C2 111.3(5)
C3 N1 Zr1 114.7(4)
C24 N1 Zr1 108.1(4)
C2 N1 Zr1 104.5(4)
C24A N1A C2A 110.5(5)
C24A N1A C3A 109.6(5)
C2A N1A C3A 109.0(5)
C24A N1A Zr1A 106.4(3)
C2A N1A Zr1A 106.1(4)
C3A N1A Zr1A 115.1(4)
C1 O2 Zr1 127.9(4)
C9 O1 Zr1 145.8(3)
C1A O2A Zr1A 128.6(5)
C9A O1A Zr1A 144.2(4)
O2 C1 C2 107.8(6)
O2 C1 H1A 110.2
C2 C1 H1A 110.2
O2 C1 H1B 110.2
C2 C1 H1B 110.2
H1A C1 H1B 108.5
C1 C2 N1 110.8(7)
C1 C2 H2A 109.5
N1 C2 H2A 109.5
C1 C2 H2B 109.5
N1 C2 H2B 109.5
H2A C2 H2B 108.1
N1 C3 C4 115.7(6)
N1 C3 H3A 108.4
C4 C3 H3A 108.4
N1 C3 H3B 108.4
C4 C3 H3B 108.4
H3A C3 H3B 107.4
C5 C4 C9 118.9(5)
C5 C4 C3 119.7(5)
C9 C4 C3 121.4(6)
O1 C9 C8 121.8(5)
O1 C9 C4 117.7(5)
C8 C9 C4 120.5(6)
C9 C8 C7 118.2(5)
C9 C8 C26 120.2(5)
C7 C8 C26 121.6(5)
C6 C7 C8 122.7(6)
C6 C7 H7A 118.7
C8 C7 H7A 118.7
C7 C6 C5 117.6(6)
C7 C6 C25 121.8(6)
C5 C6 C25 120.6(6)
C4 C5 C6 122.0(6)
C4 C5 H5A 119.0
C6 C5 H5A 119.0
C6 C25 H25A 109.5
C6 C25 H25B 109.5
H25A C25 H25B 109.5
C6 C25 H25C 109.5
H25A C25 H25C 109.5
H25B C25 H25C 109.5
N1 C24 H24A 109.5
N1 C24 H24B 109.5
H24A C24 H24B 109.5
N1 C24 H24C 109.5
H24A C24 H24C 109.5
H24B C24 H24C 109.5
C33 C26 C39 113.5(5)
C33 C26 C27 104.7(4)
C39 C26 C27 109.6(4)
C33 C26 C8 112.4(5)
C39 C26 C8 106.5(4)
C27 C26 C8 110.1(5)
C32 C27 C28 118.6(6)
C32 C27 C26 123.5(5)
C28 C27 C26 117.9(5)
C29 C28 C27 121.8(6)
C29 C28 H28A 119.1
C27 C28 H28A 119.1
C28 C29 C30 119.2(6)
C28 C29 H29A 120.4
C30 C29 H29A 120.4
C31 C30 C29 119.8(6)
C31 C30 H30A 120.1
C29 C30 H30A 120.1
C30 C31 C32 120.2(7)
C30 C31 H31A 119.9
C32 C31 H31A 119.9
C27 C32 C31 120.4(6)
C27 C32 H32A 119.8
C31 C32 H32A 119.8
C34 C33 C38 116.9(6)
C34 C33 C26 123.5(6)
C38 C33 C26 119.3(5)
C35 C34 C33 120.4(7)
C35 C34 H34A 119.8
C33 C34 H34A 119.8
C36 C35 C34 121.1(7)
C36 C35 H35A 119.5
C34 C35 H35A 119.5
C37 C36 C35 119.6(7)
C37 C36 H36A 120.2
C35 C36 H36A 120.2
C36 C37 C38 120.0(7)
C36 C37 H37A 120.0
C38 C37 H37A 120.0
C37 C38 C33 121.9(6)
C37 C38 H38A 119.0
C33 C38 H38A 119.0
C40 C39 C44 117.0(5)
C40 C39 C26 120.2(5)
C44 C39 C26 122.6(5)
C41 C40 C39 121.7(7)
C41 C40 H40A 119.2
C39 C40 H40A 119.2
C40 C41 C42 121.1(7)
C40 C41 H41A 119.4
C42 C41 H41A 119.4
C41 C42 C43 119.0(6)
C41 C42 H42A 120.5
C43 C42 H42A 120.5
C42 C43 C44 120.0(6)
C42 C43 H43A 120.0
C44 C43 H43A 120.0
C43 C44 C39 121.2(6)
C43 C44 H44A 119.4
C39 C44 H44A 119.4
C11 C10 Zr1 86.7(5)
C11 C10 H10A 114.2
Zr1 C10 H10A 114.2
C11 C10 H10B 114.2
Zr1 C10 H10B 114.2
H10A C10 H10B 111.4
C16 C11 C12 116.0(8)
C16 C11 C10 121.1(7)
C12 C11 C10 121.7(6)
C16 C11 Zr1 102.6(5)
C12 C11 Zr1 97.4(5)
C10 C11 Zr1 59.9(4)
C13 C12 C11 123.8(8)
C13 C12 H12A 118.1
C11 C12 H12A 118.1
C14 C13 C12 120.8(11)
C14 C13 H13A 119.6
C12 C13 H13A 119.6
C13 C14 C15 122.0(11)
C13 C14 H14A 119.0
C15 C14 H14A 119.0
C14 C15 C16 118.7(8)
C14 C15 H15A 120.6
C16 C15 H15A 120.6
C11 C16 C15 118.6(8)
C11 C16 H16A 120.7
C15 C16 H16A 120.7
C18 C17 Zr1 104.9(4)
C18 C17 H17A 110.8
Zr1 C17 H17A 110.8
C18 C17 H17B 110.8
Zr1 C17 H17B 110.8
H17A C17 H17B 108.9
C19 C18 C23 116.6(7)
C19 C18 C17 122.8(6)
C23 C18 C17 120.6(7)
C18 C19 C20 123.2(6)
C18 C19 H19A 118.4
C20 C19 H19A 118.4
C21 C20 C19 119.6(8)
C21 C20 H20A 120.2
C19 C20 H20A 120.2
C22 C21 C20 118.6(8)
C22 C21 H21A 120.7
C20 C21 H21A 120.7
C21 C22 C23 122.0(7)
C21 C22 H22A 119.0
C23 C22 H22A 119.0
C22 C23 C18 119.9(8)
C22 C23 H23A 120.0
C18 C23 H23A 120.0
O2A C1A C2A 106.5(6)
O2A C1A H1AA 110.4
C2A C1A H1AA 110.4
O2A C1A H1AB 110.4
C2A C1A H1AB 110.4
H1AA C1A H1AB 108.6
N1A C2A C1A 109.3(5)
N1A C2A H2AA 109.8
C1A C2A H2AA 109.8
N1A C2A H2AB 109.8
C1A C2A H2AB 109.8
H2AA C2A H2AB 108.3
C4A C3A N1A 117.6(5)
C4A C3A H3AA 107.9
N1A C3A H3AA 107.9
C4A C3A H3AB 107.9
N1A C3A H3AB 107.9
H3AA C3A H3AB 107.2
C5A C4A C9A 121.7(8)
C5A C4A C3A 118.2(6)
C9A C4A C3A 119.8(7)
O1A C9A C4A 121.1(7)
O1A C9A C8A 120.3(6)
C4A C9A C8A 118.6(7)
C7A C8A C9A 117.7(7)
C7A C8A C26A 120.2(8)
C9A C8A C26A 121.6(7)
C6A C7A C8A 123.2(8)
C6A C7A H7AA 118.4
C8A C7A H7AA 118.4
C5A C6A C7A 118.2(8)
C5A C6A C25A 121.6(8)
C7A C6A C25A 120.2(9)
C4A C5A C6A 120.6(7)
C4A C5A H5AA 119.7
C6A C5A H5AA 119.7
C6A C25A H25D 109.5
C6A C25A H25E 109.5
H25D C25A H25E 109.5
C6A C25A H25F 109.5
H25D C25A H25F 109.5
H25E C25A H25F 109.5
N1A C24A H24D 109.5
N1A C24A H24E 109.5
H24D C24A H24E 109.5
N1A C24A H24F 109.5
H24D C24A H24F 109.5
H24E C24A H24F 109.5
C27A C26A C8A 112.8(6)
C27A C26A C33A 110.5(5)
C8A C26A C33A 104.3(5)
C27A C26A C39A 102.3(6)
C8A C26A C39A 113.3(5)
C33A C26A C39A 113.9(6)
C28A C27A C32A 115.2(8)
C28A C27A C26A 125.1(7)
C32A C27A C26A 119.6(7)
C29A C28A C27A 121.4(8)
C29A C28A H28B 119.3
C27A C28A H28B 119.3
C30A C29A C28A 120.3(9)
C30A C29A H29B 119.8
C28A C29A H29B 119.8
C29A C30A C31A 121.3(10)
C29A C30A H30B 119.4
C31A C30A H30B 119.4
C32A C31A C30A 117.7(10)
C32A C31A H31B 121.1
C30A C31A H31B 121.1
C31A C32A C27A 123.9(9)
C31A C32A H32B 118.1
C27A C32A H32B 118.1
C34A C33A C38A 117.2(6)
C34A C33A C26A 124.6(6)
C38A C33A C26A 118.1(6)
C33A C34A C35A 121.5(6)
C33A C34A H34B 119.3
C35A C34A H34B 119.3
C36A C35A C34A 120.9(7)
C36A C35A H35B 119.6
C34A C35A H35B 119.6
C35A C36A C37A 118.7(7)
C35A C36A H36B 120.7
C37A C36A H36B 120.7
C36A C37A C38A 121.3(7)
C36A C37A H37B 119.4
C38A C37A H37B 119.4
C37A C38A C33A 120.5(7)
C37A C38A H38B 119.8
C33A C38A H38B 119.8
C44A C39A C40A 117.5(6)
C44A C39A C26A 119.7(6)
C40A C39A C26A 122.2(6)
C41A C40A C39A 119.9(6)
C41A C40A H40B 120.0
C39A C40A H40B 120.0
C42A C41A C40A 120.9(7)
C42A C41A H41B 119.5
C40A C41A H41B 119.5
C41A C42A C43A 120.0(7)
C41A C42A H42B 120.0
C43A C42A H42B 120.0
C44A C43A C42A 119.4(7)
C44A C43A H43B 120.3
C42A C43A H43B 120.3
C43A C44A C39A 122.3(6)
C43A C44A H44B 118.8
C39A C44A H44B 118.8
C11A C10A Zr1A 88.3(4)
C11A C10A H10C 113.9
Zr1A C10A H10C 113.9
C11A C10A H10D 113.9
Zr1A C10A H10D 113.9
H10C C10A H10D 111.1
C12A C11A C16A 118.2(7)
C12A C11A C10A 121.6(7)
C16A C11A C10A 119.5(8)
C12A C11A Zr1A 99.1(4)
C16A C11A Zr1A 104.8(4)
C10A C11A Zr1A 58.4(3)
C11A C12A C13A 121.6(7)
C11A C12A H12B 119.2
C13A C12A H12B 119.2
C14A C13A C12A 119.3(8)
C14A C13A H13B 120.4
C12A C13A H13B 120.4
C15A C14A C13A 120.0(8)
C15A C14A H14B 120.0
C13A C14A H14B 120.0
C14A C15A C16A 122.3(8)
C14A C15A H15B 118.9
C16A C15A H15B 118.9
C15A C16A C11A 118.6(8)
C15A C16A H16B 120.7
C11A C16A H16B 120.7
C18A C17A Zr1A 103.7(4)
C18A C17A H17C 111.0
Zr1A C17A H17C 111.0
C18A C17A H17D 111.0
Zr1A C17A H17D 111.0
H17C C17A H17D 109.0
C19A C18A C23A 120.0
C19A C18A C17A 111.6(5)
C23A C18A C17A 128.2(5)
C20A C19A C18A 120.0
C20A C19A H19B 120.0
C18A C19A H19B 120.0
C19A C20A C21A 120.0
C19A C20A H20B 120.0
C21A C20A H20B 120.0
C22A C21A C20A 120.0
C22A C21A H21B 120.0
C20A C21A H21B 120.0
C21A C22A C23A 120.0
C21A C22A H22B 120.0
C23A C22A H22B 120.0
C22A C23A C18A 120.0
C22A C23A H23B 120.0
C18A C23A H23B 120.0

loop_
_geom_bond_atom_site_label_1
_geom_bond_atom_site_label_2
_geom_bond_distance
Zr1 O2 1.973(4)
Zr1 O1 1.999(4)
Zr1 C10 2.280(8)
Zr1 C17 2.281(6)
Zr1 N1 2.399(5)
Zr1 C11 2.631(7)
Zr1A O2A 1.974(5)
Zr1A O1A 2.003(5)
Zr1A C17A 2.282(6)
Zr1A C10A 2.286(6)
Zr1A N1A 2.359(5)
Zr1A C11A 2.682(6)
N1 C3 1.458(9)
N1 C24 1.482(9)
N1 C2 1.498(8)
N1A C24A 1.478(7)
N1A C2A 1.487(8)
N1A C3A 1.487(9)
O2 C1 1.441(8)
O1 C9 1.345(7)
O2A C1A 1.401(8)
O1A C9A 1.344(8)
C1 C2 1.470(10)
C1 H1A 0.9900
C1 H1B 0.9900
C2 H2A 0.9900
C2 H2B 0.9900
C3 C4 1.482(8)
C3 H3A 0.9900
C3 H3B 0.9900
C4 C5 1.388(9)
C4 C9 1.420(8)
C9 C8 1.392(8)
C8 C7 1.405(8)
C8 C26 1.569(8)
C7 C6 1.392(8)
C7 H7A 0.9500
C6 C5 1.396(8)
C6 C25 1.505(9)
C5 H5A 0.9500
C25 H25A 0.9800
C25 H25B 0.9800
C25 H25C 0.9800
C24 H24A 0.9800
C24 H24B 0.9800
C24 H24C 0.9800
C26 C33 1.536(8)
C26 C39 1.556(8)
C26 C27 1.568(8)
C27 C32 1.374(8)
C27 C28 1.391(8)
C28 C29 1.376(9)
C28 H28A 0.9500
C29 C30 1.401(10)
C29 H29A 0.9500
C30 C31 1.367(10)
C30 H30A 0.9500
C31 C32 1.410(8)
C31 H31A 0.9500
C32 H32A 0.9500
C33 C34 1.392(8)
C33 C38 1.410(9)
C34 C35 1.382(9)
C34 H34A 0.9500
C35 C36 1.380(11)
C35 H35A 0.9500
C36 C37 1.365(11)
C36 H36A 0.9500
C37 C38 1.369(9)
C37 H37A 0.9500
C38 H38A 0.9500
C39 C40 1.389(8)
C39 C44 1.398(8)
C40 C41 1.363(9)
C40 H40A 0.9500
C41 C42 1.378(10)
C41 H41A 0.9500
C42 C43 1.379(9)
C42 H42A 0.9500
C43 C44 1.389(8)
C43 H43A 0.9500
C44 H44A 0.9500
C10 C11 1.449(10)
C10 H10A 0.9900
C10 H10B 0.9900
C11 C16 1.401(10)
C11 C12 1.405(11)
C12 C13 1.336(12)
C12 H12A 0.9500
C13 C14 1.329(13)
C13 H13A 0.9500
C14 C15 1.344(13)
C14 H14A 0.9500
C15 C16 1.482(13)
C15 H15A 0.9500
C16 H16A 0.9500
C17 C18 1.473(10)
C17 H17A 0.9900
C17 H17B 0.9900
C18 C19 1.370(9)
C18 C23 1.417(8)
C19 C20 1.400(10)
C19 H19A 0.9500
C20 C21 1.381(9)
C20 H20A 0.9500
C21 C22 1.371(11)
C21 H21A 0.9500
C22 C23 1.397(11)
C22 H22A 0.9500
C23 H23A 0.9500
C1A C2A 1.510(10)
C1A H1AA 0.9900
C1A H1AB 0.9900
C2A H2AA 0.9900
C2A H2AB 0.9900
C3A C4A 1.482(10)
C3A H3AA 0.9900
C3A H3AB 0.9900
C4A C5A 1.384(10)
C4A C9A 1.397(9)
C9A C8A 1.427(10)
C8A C7A 1.397(11)
C8A C26A 1.552(9)
C7A C6A 1.388(11)
C7A H7AA 0.9500
C6A C5A 1.385(12)
C6A C25A 1.532(12)
C5A H5AA 0.9500
C25A H25D 0.9800
C25A H25E 0.9800
C25A H25F 0.9800
C24A H24D 0.9800
C24A H24E 0.9800
C24A H24F 0.9800
C26A C27A 1.524(10)
C26A C33A 1.554(9)
C26A C39A 1.567(9)
C27A C28A 1.376(10)
C27A C32A 1.433(11)
C28A C29A 1.373(11)
C28A H28B 0.9500
C29A C30A 1.364(13)
C29A H29B 0.9500
C30A C31A 1.373(14)
C30A H30B 0.9500
C31A C32A 1.342(13)
C31A H31B 0.9500
C32A H32B 0.9500
C33A C34A 1.362(9)
C33A C38A 1.398(9)
C34A C35A 1.399(9)
C34A H34B 0.9500
C35A C36A 1.349(9)
C35A H35B 0.9500
C36A C37A 1.370(10)
C36A H36B 0.9500
C37A C38A 1.381(10)
C37A H37B 0.9500
C38A H38B 0.9500
C39A C44A 1.375(9)
C39A C40A 1.415(9)
C40A C41A 1.379(10)
C40A H40B 0.9500
C41A C42A 1.362(10)
C41A H41B 0.9500
C42A C43A 1.387(10)
C42A H42B 0.9500
C43A C44A 1.369(10)
C43A H43B 0.9500
C44A H44B 0.9500
C10A C11A 1.472(10)
C10A H10C 0.9900
C10A H10D 0.9900
C11A C12A 1.397(11)
C11A C16A 1.421(10)
C12A C13A 1.406(10)
C12A H12B 0.9500
C13A C14A 1.377(10)
C13A H13B 0.9500
C14A C15A 1.371(11)
C14A H14B 0.9500
C15A C16A 1.398(10)
C15A H15B 0.9500
C16A H16B 0.9500
C17A C18A 1.467(7)
C17A H17C 0.9900
C17A H17D 0.9900
C18A C19A 1.3900
C18A C23A 1.3900
C19A C20A 1.3900
C19A H19B 0.9500
C20A C21A 1.3900
C20A H20B 0.9500
C21A C22A 1.3900
C21A H21B 0.9500
C22A C23A 1.3900
C22A H22B 0.9500
C23A H23B 0.9500

loop_
_geom_torsion_atom_site_label_1
_geom_torsion_atom_site_label_2
_geom_torsion_atom_site_label_3
_geom_torsion_atom_site_label_4
_geom_torsion
O2 Zr1 N1 C3 145.4(5)
O1 Zr1 N1 C3 -35.1(4)
C10 Zr1 N1 C3 -129.5(4)
C17 Zr1 N1 C3 53.8(5)
C11 Zr1 N1 C3 -152.9(5)
O2 Zr1 N1 C24 -92.8(5)
O1 Zr1 N1 C24 86.8(5)
C10 Zr1 N1 C24 -7.6(5)
C17 Zr1 N1 C24 175.6(4)
C11 Zr1 N1 C24 -31.0(7)
O2 Zr1 N1 C2 25.9(5)
O1 Zr1 N1 C2 -154.6(5)
C10 Zr1 N1 C2 111.0(5)
C17 Zr1 N1 C2 -65.7(5)
C11 Zr1 N1 C2 87.6(6)
O2A Zr1A N1A C24A -94.4(4)
O1A Zr1A N1A C24A 85.4(4)
C17A Zr1A N1A C24A 177.7(5)
C10A Zr1A N1A C24A -11.5(5)
C11A Zr1A N1A C24A -17.9(8)
O2A Zr1A N1A C2A 23.4(4)
O1A Zr1A N1A C2A -156.8(4)
C17A Zr1A N1A C2A -64.5(5)
C10A Zr1A N1A C2A 106.2(5)
C11A Zr1A N1A C2A 99.8(6)
O2A Zr1A N1A C3A 144.0(5)
O1A Zr1A N1A C3A -36.2(4)
C17A Zr1A N1A C3A 56.1(5)
C10A Zr1A N1A C3A -133.2(5)
C11A Zr1A N1A C3A -139.5(6)
O1 Zr1 O2 C1 -7.3(9)
C10 Zr1 O2 C1 -128.3(6)
C17 Zr1 O2 C1 109.5(6)
N1 Zr1 O2 C1 -6.4(6)
C11 Zr1 O2 C1 -161.6(6)
O2 Zr1 O1 C9 -2.1(9)
C10 Zr1 O1 C9 117.6(7)
C17 Zr1 O1 C9 -120.0(7)
N1 Zr1 O1 C9 -3.0(7)
C11 Zr1 O1 C9 149.5(7)
O1A Zr1A O2A C1A -0.7(8)
C17A Zr1A O2A C1A 117.3(6)
C10A Zr1A O2A C1A -121.2(6)
N1A Zr1A O2A C1A -0.3(5)
C11A Zr1A O2A C1A -153.9(6)
O2A Zr1A O1A C9A 4.6(8)
C17A Zr1A O1A C9A -113.1(6)
C10A Zr1A O1A C9A 122.9(6)
N1A Zr1A O1A C9A 4.2(6)
C11A Zr1A O1A C9A 156.9(6)
Zr1 O2 C1 C2 -15.5(10)
O2 C1 C2 N1 39.4(9)
C3 N1 C2 C1 -165.8(6)
C24 N1 C2 C1 73.8(8)
Zr1 N1 C2 C1 -42.7(7)
C24 N1 C3 C4 -58.1(7)
C2 N1 C3 C4 -179.9(5)
Zr1 N1 C3 C4 63.2(6)
N1 C3 C4 C5 134.6(6)
N1 C3 C4 C9 -48.9(8)
Zr1 O1 C9 C8 -164.3(5)
Zr1 O1 C9 C4 17.5(10)
C5 C4 C9 O1 -176.5(6)
C3 C4 C9 O1 6.9(9)
C5 C4 C9 C8 5.2(9)
C3 C4 C9 C8 -171.4(6)
O1 C9 C8 C7 179.6(5)
C4 C9 C8 C7 -2.3(9)
O1 C9 C8 C26 -2.5(9)
C4 C9 C8 C26 175.7(5)
C9 C8 C7 C6 -1.7(9)
C26 C8 C7 C6 -179.6(6)
C8 C7 C6 C5 2.5(10)
C8 C7 C6 C25 -179.1(7)
C9 C4 C5 C6 -4.4(10)
C3 C4 C5 C6 172.3(6)
C7 C6 C5 C4 0.6(10)
C25 C6 C5 C4 -177.8(7)
C9 C8 C26 C33 70.6(7)
C7 C8 C26 C33 -111.5(6)
C9 C8 C26 C39 -54.4(7)
C7 C8 C26 C39 123.5(6)
C9 C8 C26 C27 -173.1(5)
C7 C8 C26 C27 4.8(7)
C33 C26 C27 C32 -129.1(6)
C39 C26 C27 C32 -7.0(8)
C8 C26 C27 C32 109.8(6)
C33 C26 C27 C28 48.4(6)
C39 C26 C27 C28 170.6(5)
C8 C26 C27 C28 -72.6(6)
C32 C27 C28 C29 -1.6(9)
C26 C27 C28 C29 -179.3(6)
C27 C28 C29 C30 2.6(10)
C28 C29 C30 C31 -1.7(10)
C29 C30 C31 C32 -0.1(10)
C28 C27 C32 C31 -0.2(9)
C26 C27 C32 C31 177.3(6)
C30 C31 C32 C27 1.1(10)
C39 C26 C33 C34 118.1(6)
C27 C26 C33 C34 -122.4(6)
C8 C26 C33 C34 -2.9(8)
C39 C26 C33 C38 -67.1(7)
C27 C26 C33 C38 52.4(7)
C8 C26 C33 C38 171.9(5)
C38 C33 C34 C35 2.4(9)
C26 C33 C34 C35 177.3(6)
C33 C34 C35 C36 -0.1(10)
C34 C35 C36 C37 -2.1(11)
C35 C36 C37 C38 1.8(11)
C36 C37 C38 C33 0.6(11)
C34 C33 C38 C37 -2.7(9)
C26 C33 C38 C37 -177.8(6)
C33 C26 C39 C40 -166.8(5)
C27 C26 C39 C40 76.5(6)
C8 C26 C39 C40 -42.5(7)
C33 C26 C39 C44 17.0(7)
C27 C26 C39 C44 -99.7(6)
C8 C26 C39 C44 141.3(5)
C44 C39 C40 C41 0.4(8)
C26 C39 C40 C41 -176.0(5)
C39 C40 C41 C42 0.5(9)
C40 C41 C42 C43 -0.6(9)
C41 C42 C43 C44 -0.2(9)
C42 C43 C44 C39 1.1(9)
C40 C39 C44 C43 -1.1(8)
C26 C39 C44 C43 175.2(5)
O2 Zr1 C10 C11 -87.1(4)
O1 Zr1 C10 C11 118.5(4)
C17 Zr1 C10 C11 16.7(5)
N1 Zr1 C10 C11 -159.9(4)
Zr1 C10 C11 C16 -86.9(8)
Zr1 C10 C11 C12 79.5(8)
O2 Zr1 C11 C16 -146.0(6)
O1 Zr1 C11 C16 47.6(7)
C10 Zr1 C11 C16 118.8(8)
C17 Zr1 C11 C16 -46.9(6)
N1 Zr1 C11 C16 156.6(5)
O2 Zr1 C11 C12 -27.3(5)
O1 Zr1 C11 C12 166.4(5)
C10 Zr1 C11 C12 -122.5(7)
C17 Zr1 C11 C12 71.9(5)
N1 Zr1 C11 C12 -84.6(7)
O2 Zr1 C11 C10 95.2(5)
O1 Zr1 C11 C10 -71.2(5)
C17 Zr1 C11 C10 -165.7(5)
N1 Zr1 C11 C10 37.8(7)
C16 C11 C12 C13 -2.1(15)
C10 C11 C12 C13 -169.1(10)
Zr1 C11 C12 C13 -110.0(10)
C11 C12 C13 C14 1.0(19)
C12 C13 C14 C15 0(2)
C13 C14 C15 C16 0.6(19)
C12 C11 C16 C15 2.3(12)
C10 C11 C16 C15 169.4(8)
Zr1 C11 C16 C15 107.1(7)
C14 C15 C16 C11 -1.7(14)
O2 Zr1 C17 C18 -60.4(5)
O1 Zr1 C17 C18 93.2(4)
C10 Zr1 C17 C18 -161.9(4)
N1 Zr1 C17 C18 14.8(5)
C11 Zr1 C17 C18 -152.8(4)
Zr1 C17 C18 C19 -86.3(6)
Zr1 C17 C18 C23 91.2(6)
C23 C18 C19 C20 0.5(9)
C17 C18 C19 C20 178.1(6)
C18 C19 C20 C21 -0.2(10)
C19 C20 C21 C22 0.2(10)
C20 C21 C22 C23 -0.6(11)
C21 C22 C23 C18 0.9(10)
C19 C18 C23 C22 -0.8(9)
C17 C18 C23 C22 -178.5(6)
Zr1A O2A C1A C2A -22.5(8)
C24A N1A C2A C1A 73.4(7)
C3A N1A C2A C1A -166.1(6)
Zr1A N1A C2A C1A -41.6(6)
O2A C1A C2A N1A 41.6(8)
C24A N1A C3A C4A -58.6(7)
C2A N1A C3A C4A -179.7(5)
Zr1A N1A C3A C4A 61.3(6)
N1A C3A C4A C5A 142.7(6)
N1A C3A C4A C9A -43.7(8)
Zr1A O1A C9A C4A 11.3(10)
Zr1A O1A C9A C8A -171.0(5)
C5A C4A C9A O1A 178.3(6)
C3A C4A C9A O1A 4.9(9)
C5A C4A C9A C8A 0.6(10)
C3A C4A C9A C8A -172.8(6)
O1A C9A C8A C7A -177.6(6)
C4A C9A C8A C7A 0.1(9)
O1A C9A C8A C26A -6.0(9)
C4A C9A C8A C26A 171.7(6)
C9A C8A C7A C6A -0.5(12)
C26A C8A C7A C6A -172.2(7)
C8A C7A C6A C5A 0.2(13)
C8A C7A C6A C25A 178.8(9)
C9A C4A C5A C6A -0.9(12)
C3A C4A C5A C6A 172.6(7)
C7A C6A C5A C4A 0.5(13)
C25A C6A C5A C4A -178.1(9)
C7A C8A C26A C27A -10.8(9)
C9A C8A C26A C27A 177.8(6)
C7A C8A C26A C33A 109.1(8)
C9A C8A C26A C33A -62.3(8)
C7A C8A C26A C39A -126.5(8)
C9A C8A C26A C39A 62.1(8)
C8A C26A C27A C28A 117.7(8)
C33A C26A C27A C28A 1.4(10)
C39A C26A C27A C28A -120.2(7)
C8A C26A C27A C32A -65.6(8)
C33A C26A C27A C32A 178.2(7)
C39A C26A C27A C32A 56.6(8)
C32A C27A C28A C29A -3.0(12)
C26A C27A C28A C29A 173.9(7)
C27A C28A C29A C30A 1.8(14)
C28A C29A C30A C31A 1.5(16)
C29A C30A C31A C32A -3.2(17)
C30A C31A C32A C27A 1.9(16)
C28A C27A C32A C31A 1.1(13)
C26A C27A C32A C31A -175.9(9)
C27A C26A C33A C34A -111.5(7)
C8A C26A C33A C34A 127.1(7)
C39A C26A C33A C34A 3.0(10)
C27A C26A C33A C38A 69.3(8)
C8A C26A C33A C38A -52.2(8)
C39A C26A C33A C38A -176.2(6)
C38A C33A C34A C35A -1.5(10)
C26A C33A C34A C35A 179.2(6)
C33A C34A C35A C36A 0.0(11)
C34A C35A C36A C37A 1.3(11)
C35A C36A C37A C38A -1.0(12)
C36A C37A C38A C33A -0.5(13)
C34A C33A C38A C37A 1.7(11)
C26A C33A C38A C37A -178.9(7)
C27A C26A C39A C44A 57.6(8)
C8A C26A C39A C44A 179.3(7)
C33A C26A C39A C44A -61.7(9)
C27A C26A C39A C40A -113.4(8)
C8A C26A C39A C40A 8.3(11)
C33A C26A C39A C40A 127.3(8)
C44A C39A C40A C41A 0.0(13)
C26A C39A C40A C41A 171.2(8)
C39A C40A C41A C42A 1.3(15)
C40A C41A C42A C43A -1.8(17)
C41A C42A C43A C44A 0.9(16)
C42A C43A C44A C39A 0.5(15)
C40A C39A C44A C43A -0.9(13)
C26A C39A C44A C43A -172.3(8)
O2A Zr1A C10A C11A -103.1(5)
O1A Zr1A C10A C11A 102.3(5)
C17A Zr1A C10A C11A -4.3(6)
N1A Zr1A C10A C11A -174.8(4)
Zr1A C10A C11A C12A 80.8(6)
Zr1A C10A C11A C16A -89.9(6)
O2A Zr1A C11A C12A -41.3(4)
O1A Zr1A C11A C12A 152.0(4)
C17A Zr1A C11A C12A 54.7(5)
C10A Zr1A C11A C12A -121.6(7)
N1A Zr1A C11A C12A -111.6(6)
O2A Zr1A C11A C16A -163.8(5)
O1A Zr1A C11A C16A 29.4(6)
C17A Zr1A C11A C16A -67.9(6)
C10A Zr1A C11A C16A 115.8(8)
N1A Zr1A C11A C16A 125.9(5)
O2A Zr1A C11A C10A 80.4(5)
O1A Zr1A C11A C10A -86.4(5)
C17A Zr1A C11A C10A 176.3(5)
N1A Zr1A C11A C10A 10.1(9)
C16A C11A C12A C13A -2.2(10)
C10A C11A C12A C13A -172.9(6)
Zr1A C11A C12A C13A -114.5(6)
C11A C12A C13A C14A 1.4(10)
C12A C13A C14A C15A 0.3(10)
C13A C14A C15A C16A -1.1(11)
C14A C15A C16A C11A 0.3(10)
C12A C11A C16A C15A 1.4(9)
C10A C11A C16A C15A 172.3(6)
Zr1A C11A C16A C15A 110.5(6)
O2A Zr1A C17A C18A -83.3(5)
O1A Zr1A C17A C18A 71.0(5)
C10A Zr1A C17A C18A 179.9(4)
N1A Zr1A C17A C18A -9.4(6)
C11A Zr1A C17A C18A 177.5(5)
Zr1A C17A C18A C19A -85.6(4)
Zr1A C17A C18A C23A 89.0(5)
C23A C18A C19A C20A 0.0
C17A C18A C19A C20A 175.1(5)
C18A C19A C20A C21A 0.0
C19A C20A C21A C22A 0.0
C20A C21A C22A C23A 0.0
C21A C22A C23A C18A 0.0
C19A C18A C23A C22A 0.0
C17A C18A C23A C22A -174.2(5)

loop_
_platon_squeeze_void_nr
_platon_squeeze_void_average_x
_platon_squeeze_void_average_y
_platon_squeeze_void_average_z
_platon_squeeze_void_volume
_platon_squeeze_void_count_electrons
_platon_squeeze_void_content
1 0.232 0.885 0.000 14 1 ' '
2 0.268 0.615 0.000 14 1 ' '
3 0.732 0.385 0.000 14 1 ' '
4 0.768 0.115 0.000 14 1 ' '
5 0.500 0.431 0.250 260 63 ' '
6 1.000 0.931 0.250 260 63 ' '
7 0.146 0.333 0.200 7 1 ' '
8 0.646 0.833 0.200 7 1 ' '
9 0.379 -0.002 0.235 18 2 ' '
10 0.879 0.498 0.235 18 2 ' '
11 0.121 0.498 0.265 18 2 ' '
12 0.621 0.998 0.265 18 2 ' '
13 0.354 0.833 0.300 7 1 ' '
14 0.854 0.333 0.300 7 1 ' '
15 0.232 0.115 0.500 14 1 ' '
16 0.268 0.385 0.500 14 1 ' '
17 0.732 0.615 0.500 14 1 ' '
18 0.768 0.885 0.500 14 1 ' '
19 0.500 0.569 0.750 260 64 ' '
20 1.000 0.069 0.750 260 64 ' '
21 0.146 0.667 0.700 7 1 ' '
22 0.646 0.167 0.700 7 1 ' '
23 0.379 0.002 0.735 18 2 ' '
24 0.879 0.502 0.735 18 2 ' '
25 0.121 0.502 0.765 18 2 ' '
26 0.621 0.002 0.765 18 2 ' '
27 0.354 0.167 0.800 7 1 ' '
28 0.854 0.667 0.800 7 1 ' '
